data_1526859
loop_
_publ_author_name
'de Onate Martinez, J.'
'McCusker, L.B.'
'Baerlocher, C.'

_publ_section_title
;
 Characterization and structural analysis of differently prepared samples
 of dehydrated VPI-5
;
_journal_name_full 'Microporous and Mesoporous Materials'
_journal_page_first 99
_journal_page_last 113
_journal_volume 34
_journal_year 2000
_chemical_formula_sum 'Al O4 P'
_chemical_name_systematic 'Al (P O4)'
_space_group_IT_number 8
_symmetry_space_group_name_Hall 'C -2y'
_symmetry_space_group_name_H-M 'C 1 m 1'
_cell_angle_alpha 90
_cell_angle_beta 90
_cell_angle_gamma 90
_cell_formula_units_Z 36
_cell_length_a 18.52179
_cell_length_b 32.12469
_cell_length_c 8.40026
_cell_volume 4998.212
_citation_journal_id_ASTM MIMMFJ
_cod_data_source_file deOnateMartinez_MIMMFJ_2000_231.cif
_cod_data_source_block Al1O4P1
_cod_original_cell_volume 4998.211
_cod_original_formula_sum 'Al1 O4 P1'
_cod_database_code 1526859

loop_
_symmetry_equiv_pos_as_xyz
x,y,z
x,-y,z
x+1/2,y+1/2,z
x+1/2,-y+1/2,z

loop_
_atom_site_label
_atom_site_type_symbol
_atom_site_fract_x
_atom_site_fract_y
_atom_site_fract_z
_atom_site_occupancy
_atom_site_U_iso_or_equiv
O3 O-2 0.4341 0.244 0.0657 1 0.0
O32 O-2 0.1077 0.4592 0.8375 1 0.0
O20 O-2 0.0461 0.4163 0.5632 1 0.0
O5 O-2 0.3927 0.0993 0.0659 1 0.0
O21 O-2 0.095 0.2551 0.5629 1 0.0
P1 P+5 0.2842 0.2927 0.3888 1 0.0
Al5 Al+3 0.4061 0.0893 0.2641 1 0.0
O10 O-2 0.3755 0.2033 0.3254 1 0.0
P8 P+5 0.1506 0.3355 0.8884 1 0.0
O15 O-2 0.2416 0.2523 0.3697 1 0.0
O14 O-2 0.2483 0.1684 0.3076 1 0.0
O34 O-2 0.4864 0.0996 0.8493 1 0.0
P3 P+5 0.067 0.4136 0.3851 1 0.0
P9 P+5 0.2013 0.2141 0.8837 1 0.0
O18 O-2 0.1149 0.3742 0.379 1 0.0
Al9 Al+3 0.0739 0.2533 0.7618 1 0.0
O28 O-2 0.4835 0.2556 0.7923 1 0.0
P10 P+5 0.0667 0.5 0.8831 1 0.0
O30 O-2 0.236 0.1712 0.8369 1 0.0
O4 O-2 0.1482 0.3476 0.0667 1 0.0
Al4 Al+3 0.4143 0.2488 0.2635 1 0.0
O17 O-2 0.3615 0.1247 0.3787 1 0.0
O11 O-2 0.3557 0.2899 0.296 1 0.0
O12 O-2 0.1124 0.2142 0.3166 1 0.0
O2 O-2 0.046 0.5 0.0615 1 0.0
O26 O-2 0.2342 0.2458 0.7719 1 0.0
P4 P+5 0.3253 0.1681 0.3834 1 0.0
Al10 Al+3 0.0661 0.4149 0.763 1 0.0
O22 O-2 0.3165 0.1767 0.5634 1 0.0
O25 O-2 0.4971 0 0.7858 1 0.0
O7 O-2 0.0993 0.2904 0.2877 1 0.0
O16 O-2 0.486 0 0.3663 1 0.0
O33 O-2 0.3623 0.2846 0.8646 1 0.0
O29 O-2 0.3602 0.1213 0.7972 1 0.0
P7 P+5 0.4064 0.0898 0.8869 1 0.0
P6 P+5 0.4143 0.2475 0.8877 1 0.0
O6 O-2 0.2378 0.3296 0.3316 1 0.0
O27 O-2 0.1208 0.3733 0.799 1 0.0
O1 O-2 0.214 0.2257 0.061 1 0.0
O8 O-2 -0.0033 0.4039 0.2982 1 0.0
O24 O-2 0.2963 0.3007 0.5682 1 0.0
Al1 Al+3 0.2024 0.2139 0.2597 1 0.0
Al7 Al+3 0.4047 0 0.7657 1 0.0
O31 O-2 0.1175 0.2135 0.8603 1 0.0
Al3 Al+3 0.1499 0.3351 0.2648 1 0.0
Al8 Al+3 0.2824 0.2911 0.7657 1 0.0
P2 P+5 0.0735 0.253 0.3849 1 0.0
O9 O-2 0.373 0.0405 0.3147 1 0.0
O35 O-2 0.2325 0.3303 0.8508 1 0.0
O19 O-2 0.9902 0.2455 0.3769 1 0.0
Al6 Al+3 0.3236 0.1692 0.7644 1 0.0
O23 O-2 0.3857 0 0.5658 1 0.0
Al2 Al+3 0.0662 0.5 0.2626 1 0.0
P5 P+5 0.4039 0 0.3873 1 0.0
O38 O-2 0.38 0.2052 0.8498 1 0.0
O36 O-2 0.3748 0.046 0.8469 1 0.0
O37 O-2 0.1009 0.2974 0.8571 1 0.0
O13 O-2 0.1063 0.4534 0.3223 1 0.0
